data_4060212
loop_
_publ_author_name
'Eugene Y.-X. Chen'
'Richard E. Campbell'
'David D. Devore'
'D. Patrick Green'
'Bernie Link'
'Jorge Soto'
'David R. Wilson'
'Khalil A. Abboud'

_publ_section_title
;
Divalentansa-Zirconocenes: Stereoselective Synthesis and High Activity
for Propylene Polymerization
;
_journal_name_full 'Journal of the American Chemical Society'
_journal_page_first 42
_journal_page_last 43
_journal_paper_doi 10.1021/ja0381611
_journal_volume 126
_journal_year 2004
_chemical_formula_sum 'C60.5 H56 Si Zr'
_chemical_formula_weight 902.36
_space_group_IT_number 2
_space_group_name_Hall '-P 1'
_space_group_name_H-M_alt 'P -1'
_symmetry_cell_setting triclinic
_symmetry_space_group_name_Hall '-P 1'
_symmetry_space_group_name_H-M 'P -1'
_atom_sites_solution_hydrogens geom
_atom_sites_solution_primary direct
_atom_sites_solution_secondary difmap
_cell_angle_alpha 95.175(1)
_cell_angle_beta 95.375(1)
_cell_angle_gamma 113.504(1)
_cell_formula_units_Z 2
_cell_length_a 12.3585(1)
_cell_length_b 12.4741(2)
_cell_length_c 16.6548(3)
_cell_measurement_reflns_used 68
_cell_measurement_temperature 173(2)
_cell_measurement_theta_max 28.0
_cell_measurement_theta_min 2.0
_cell_volume 2321.16(6)
_diffrn_ambient_temperature 173(2)
_diffrn_detector_area_resol_mean ?
_diffrn_measurement_device_type 'CCD area detector'
_diffrn_measurement_method 'phi and omega scans'
_diffrn_radiation_monochromator graphite
_diffrn_radiation_source 'fine-focus sealed tube'
_diffrn_radiation_type MoK\a
_diffrn_radiation_wavelength 0.71073
_diffrn_reflns_av_R_equivalents 0.0162
_diffrn_reflns_av_sigmaI/netI 0.0352
_diffrn_reflns_limit_h_max 12
_diffrn_reflns_limit_h_min -16
_diffrn_reflns_limit_k_max 16
_diffrn_reflns_limit_k_min -10
_diffrn_reflns_limit_l_max 21
_diffrn_reflns_limit_l_min -21
_diffrn_reflns_number 15687
_diffrn_reflns_theta_max 27.50
_diffrn_reflns_theta_min 1.80
_diffrn_standards_decay_% 0
_diffrn_standards_interval_count ?
_diffrn_standards_interval_time ?
_diffrn_standards_number 0
_exptl_absorpt_coefficient_mu 0.302
_exptl_absorpt_correction_T_max 0.962
_exptl_absorpt_correction_T_min 0.851
_exptl_absorpt_correction_type empirical
_exptl_absorpt_process_details ?
_exptl_crystal_colour Red
_exptl_crystal_density_diffrn 1.291
_exptl_crystal_density_meas ?
_exptl_crystal_density_method 'not measured'
_exptl_crystal_description Plates
_exptl_crystal_F_000 946
_exptl_crystal_size_max 0.38
_exptl_crystal_size_mid 0.17
_exptl_crystal_size_min 0.17
_refine_ls_extinction_coef 0.0026(4)
_refine_ls_extinction_expression Fc^*^=kFc[1+0.001xFc^2^\l^3^/sin(2\q)]^-1/4^
_refine_ls_extinction_method SHELXL
_refine_ls_goodness_of_fit_ref 1.029
_refine_ls_hydrogen_treatment mixed
_refine_ls_matrix_type full
_refine_ls_number_parameters 569
_refine_ls_number_reflns 10419
_refine_ls_number_restraints 0
_refine_ls_restrained_S_all 1.029
_refine_ls_R_factor_all 0.0386
_refine_ls_R_factor_gt 0.0317
_refine_ls_shift/su_max 0.001
_refine_ls_shift/su_mean 0.000
_refine_ls_structure_factor_coef Fsqd
_refine_ls_weighting_details 'calc w=1/[\s^2^(Fo^2^)+(0.0453P)^2^+0.5751P] where P=(Fo^2^+2Fc^2^)/3'
_refine_ls_weighting_scheme calc
_refine_ls_wR_factor_gt 0.0820
_refine_ls_wR_factor_ref 0.0840
_reflns_number_gt 8874
_reflns_number_total 10419
_reflns_threshold_expression >2\s(I)
_cod_depositor_comments
;
The following automatic conversions were performed:
'_symmetry_cell_setting' value 'Triclinic' changed to 'triclinic'
according to '/home/saulius/struct/CIF-dictionaries/cif_core.dic'
dictionary named 'cif_core.dic' version 2.4.1 from
2010-06-29.

'_exptl_absorpt_correction_type' value 'Empirical' changed to
'empirical' according to
'/home/saulius/struct/CIF-dictionaries/cif_core.dic' dictionary named
'cif_core.dic' version 2.4.1 from 2010-06-29.

Automatic conversion script
Id: cif_fix_enum 1527 2010-12-29 10:47:43Z saulius 
;
_cod_original_formula_sum 'C60.50 H56 Si Zr'
_cod_database_code 4060212

loop_
_symmetry_equiv_pos_as_xyz
'x, y, z'
'-x, -y, -z'

loop_
_atom_site_label
_atom_site_type_symbol
_atom_site_fract_x
_atom_site_fract_y
_atom_site_fract_z
_atom_site_U_iso_or_equiv
_atom_site_adp_type
_atom_site_occupancy
_atom_site_symmetry_multiplicity
_atom_site_calc_flag
_atom_site_refinement_flags
_atom_site_disorder_assembly
_atom_site_disorder_group
Zr Zr 0.460957(14) 0.256828(13) 0.179897(9) 0.01922(5) Uani 1 1 d . . .
Si Si 0.52560(4) 0.28075(4) -0.00798(3) 0.02532(10) Uani 1 1 d . . .
C1 C 0.46888(15) 0.36719(14) 0.06202(10) 0.0232(3) Uani 1 1 d . . .
C2 C 0.34834(15) 0.32830(14) 0.07994(10) 0.0229(3) Uani 1 1 d . . .
C3 C 0.34757(15) 0.38927(14) 0.15520(10) 0.0228(3) Uani 1 1 d . . .
H3A H 0.2794 0.3763 0.1816 0.027 Uiso 1 1 calc R . .
C4 C 0.46570(15) 0.47345(14) 0.18518(10) 0.0229(3) Uani 1 1 d . . .
C5 C 0.51284(16) 0.56191(15) 0.25575(10) 0.0258(3) Uani 1 1 d . . .
C6 C 0.63233(17) 0.63409(16) 0.26572(11) 0.0314(4) Uani 1 1 d . . .
H6A H 0.6658 0.6932 0.3120 0.038 Uiso 1 1 calc R . .
C7 C 0.70738(17) 0.62294(16) 0.20884(13) 0.0337(4) Uani 1 1 d . . .
H7A H 0.7892 0.6758 0.2174 0.040 Uiso 1 1 calc R . .
C8 C 0.66468(16) 0.53814(15) 0.14220(12) 0.0297(4) Uani 1 1 d . . .
H8A H 0.7167 0.5316 0.1054 0.036 Uiso 1 1 calc R . .
C9 C 0.54170(15) 0.45943(14) 0.12815(10) 0.0236(3) Uani 1 1 d . . .
C10 C 0.53362(15) 0.17705(15) 0.06521(10) 0.0236(3) Uani 1 1 d . . .
C11 C 0.62403(15) 0.20455(15) 0.13463(10) 0.0237(3) Uani 1 1 d . . .
C12 C 0.57910(15) 0.12547(14) 0.19075(10) 0.0241(3) Uani 1 1 d . . .
H12A H 0.6205 0.1273 0.2422 0.029 Uiso 1 1 calc R . .
C13 C 0.46208(15) 0.04257(14) 0.15819(10) 0.0240(3) Uani 1 1 d . . .
C14 C 0.37892(17) -0.05796(15) 0.18825(11) 0.0282(4) Uani 1 1 d . . .
C15 C 0.27383(17) -0.12563(15) 0.13799(12) 0.0330(4) Uani 1 1 d . . .
H15A H 0.2174 -0.1929 0.1564 0.040 Uiso 1 1 calc R . .
C16 C 0.24673(17) -0.09861(16) 0.05981(12) 0.0348(4) Uani 1 1 d . . .
H16A H 0.1743 -0.1495 0.0265 0.042 Uiso 1 1 calc R . .
C17 C 0.32266(16) -0.00085(15) 0.03133(11) 0.0294(4) Uani 1 1 d . . .
H17A H 0.3020 0.0173 -0.0205 0.035 Uiso 1 1 calc R . .
C18 C 0.43295(15) 0.07352(15) 0.08013(10) 0.0239(3) Uani 1 1 d . . .
C19 C 0.27271(15) 0.14852(15) 0.23845(10) 0.0254(3) Uani 1 1 d . . .
H19A H 0.2941 0.0897 0.2134 0.031 Uiso 1 1 calc R . .
C20 C 0.35956(15) 0.23921(15) 0.29637(10) 0.0248(3) Uani 1 1 d . . .
H20A H 0.3419 0.3022 0.3187 0.030 Uiso 1 1 calc R . .
C21 C 0.47155(15) 0.23906(15) 0.32201(9) 0.0240(3) Uani 1 1 d . . .
H21A H 0.4747 0.1706 0.3409 0.029 Uiso 1 1 calc R . .
C22 C 0.57990(15) 0.33866(15) 0.32032(10) 0.0245(3) Uani 1 1 d . . .
H22A H 0.5754 0.4043 0.2977 0.029 Uiso 1 1 calc R . .
C23 C 0.69820(15) 0.34627(15) 0.35138(10) 0.0244(3) Uani 1 1 d . . .
C24 C 0.79903(16) 0.45160(16) 0.35184(11) 0.0300(4) Uani 1 1 d . . .
H24B H 0.7893 0.5167 0.3319 0.036 Uiso 1 1 calc R . .
C25 C 0.91231(17) 0.46291(18) 0.38065(13) 0.0378(4) Uani 1 1 d . . .
H25B H 0.9788 0.5356 0.3807 0.045 Uiso 1 1 calc R . .
C26 C 0.92985(17) 0.36925(19) 0.40939(12) 0.0386(5) Uani 1 1 d . . .
H26B H 1.0079 0.3766 0.4279 0.046 Uiso 1 1 calc R . .
C27 C 0.83151(18) 0.26457(18) 0.41064(11) 0.0343(4) Uani 1 1 d . . .
H27B H 0.8423 0.2000 0.4305 0.041 Uiso 1 1 calc R . .
C28 C 0.71704(16) 0.25340(16) 0.38304(10) 0.0279(4) Uani 1 1 d . . .
H28B H 0.6506 0.1818 0.3857 0.033 Uiso 1 1 calc R . .
C29 C 0.15168(15) 0.13959(15) 0.21466(11) 0.0267(3) Uani 1 1 d . . .
C30 C 0.10877(16) 0.21939(16) 0.24893(11) 0.0292(4) Uani 1 1 d . . .
H30A H 0.1596 0.2824 0.2896 0.035 Uiso 1 1 calc R . .
C31 C -0.00645(17) 0.20811(18) 0.22457(13) 0.0361(4) Uani 1 1 d . . .
H31A H -0.0330 0.2638 0.2482 0.043 Uiso 1 1 calc R . .
C32 C -0.08279(18) 0.1162(2) 0.16606(14) 0.0438(5) Uani 1 1 d . . .
H32A H -0.1617 0.1081 0.1497 0.053 Uiso 1 1 calc R . .
C33 C -0.04231(19) 0.0360(2) 0.13168(15) 0.0473(5) Uani 1 1 d . . .
H33A H -0.0939 -0.0271 0.0913 0.057 Uiso 1 1 calc R . .
C34 C 0.07239(17) 0.04704(17) 0.15566(13) 0.0367(4) Uani 1 1 d . . .
H34A H 0.0980 -0.0092 0.1317 0.044 Uiso 1 1 calc R . .
C35 C 0.23556(16) 0.24361(16) 0.02661(11) 0.0294(4) Uani 1 1 d . . .
H35A H 0.1669 0.2339 0.0550 0.044 Uiso 1 1 calc R . .
H35B H 0.2394 0.1670 0.0145 0.044 Uiso 1 1 calc R . .
H35C H 0.2270 0.2749 -0.0244 0.044 Uiso 1 1 calc R . .
C36 C 0.75008(15) 0.29720(16) 0.14620(11) 0.0293(4) Uani 1 1 d . . .
H36A H 0.7913 0.2961 0.1991 0.044 Uiso 1 1 calc R . .
H36B H 0.7491 0.3751 0.1443 0.044 Uiso 1 1 calc R . .
H36C H 0.7918 0.2807 0.1027 0.044 Uiso 1 1 calc R . .
C37 C 0.67083(18) 0.37279(18) -0.03956(12) 0.0362(4) Uani 1 1 d . . .
H37A H 0.6956 0.3231 -0.0758 0.054 Uiso 1 1 calc R . .
H37B H 0.7311 0.4090 0.0088 0.054 Uiso 1 1 calc R . .
H37C H 0.6623 0.4348 -0.0683 0.054 Uiso 1 1 calc R . .
C38 C 0.4226(2) 0.20129(19) -0.10390(11) 0.0370(4) Uani 1 1 d . . .
H38A H 0.4589 0.1589 -0.1366 0.056 Uiso 1 1 calc R . .
H38B H 0.4078 0.2584 -0.1350 0.056 Uiso 1 1 calc R . .
H38C H 0.3470 0.1449 -0.0905 0.056 Uiso 1 1 calc R . .
C39 C 0.43353(17) 0.56981(15) 0.31557(11) 0.0286(4) Uani 1 1 d . . .
C40 C 0.32142(18) 0.56763(17) 0.29090(12) 0.0337(4) Uani 1 1 d . . .
H40A H 0.2971 0.5668 0.2349 0.040 Uiso 1 1 calc R . .
C41 C 0.2450(2) 0.5667(2) 0.34713(14) 0.0452(5) Uani 1 1 d . . .
H41A H 0.1689 0.5648 0.3292 0.054 Uiso 1 1 calc R . .
C42 C 0.2788(2) 0.5686(2) 0.42911(14) 0.0501(6) Uani 1 1 d . . .
H42A H 0.2256 0.5662 0.4672 0.060 Uiso 1 1 calc R . .
C43 C 0.3905(3) 0.57409(19) 0.45488(13) 0.0490(6) Uani 1 1 d . . .
H43A H 0.4149 0.5773 0.5112 0.059 Uiso 1 1 calc R . .
C44 C 0.4678(2) 0.57491(17) 0.39893(11) 0.0382(5) Uani 1 1 d . . .
H44A H 0.5446 0.5790 0.4175 0.046 Uiso 1 1 calc R . .
C45 C 0.40322(18) -0.08487(15) 0.27143(11) 0.0326(4) Uani 1 1 d . . .
C46 C 0.5112(2) -0.08741(17) 0.30096(12) 0.0364(4) Uani 1 1 d . . .
H46A H 0.5719 -0.0723 0.2670 0.044 Uiso 1 1 calc R . .
C47 C 0.5316(2) -0.11189(19) 0.37979(13) 0.0463(5) Uani 1 1 d . . .
H47A H 0.6051 -0.1150 0.3987 0.056 Uiso 1 1 calc R . .
C48 C 0.4455(3) -0.1315(2) 0.43009(14) 0.0557(7) Uani 1 1 d . . .
H48A H 0.4598 -0.1472 0.4839 0.067 Uiso 1 1 calc R . .
C49 C 0.3381(3) -0.1283(2) 0.40233(15) 0.0590(7) Uani 1 1 d . . .
H49A H 0.2790 -0.1413 0.4373 0.071 Uiso 1 1 calc R . .
C50 C 0.3159(2) -0.10599(19) 0.32332(14) 0.0452(5) Uani 1 1 d . . .
H50A H 0.2413 -0.1051 0.3045 0.054 Uiso 1 1 calc R . .
C51 C 0.8492(2) 0.8416(2) 0.46509(16) 0.0607(7) Uani 1 1 d . . .
C52 C 0.9058(3) 0.7708(2) 0.43941(19) 0.0683(8) Uani 1 1 d . . .
H52A H 0.8979 0.7041 0.4657 0.082 Uiso 1 1 calc R . .
C53 C 0.9732(3) 0.7957(3) 0.3765(2) 0.0794(9) Uani 1 1 d . . .
H53A H 1.0126 0.7471 0.3610 0.095 Uiso 1 1 calc R . .
C54 C 0.9838(3) 0.8873(3) 0.3370(2) 0.0831(10) Uani 1 1 d . . .
H54A H 1.0298 0.9034 0.2935 0.100 Uiso 1 1 calc R . .
C55 C 0.9277(3) 0.9576(3) 0.3598(3) 0.0902(12) Uani 1 1 d . . .
H55A H 0.9339 1.0220 0.3314 0.108 Uiso 1 1 calc R . .
C56 C 0.8621(3) 0.9358(2) 0.4238(2) 0.0687(8) Uani 1 1 d . . .
H56A H 0.8252 0.9867 0.4396 0.082 Uiso 1 1 calc R . .
C57 C 0.7761(3) 0.8147(4) 0.5333(2) 0.1075(15) Uani 1 1 d . . .
H57A H 0.7434 0.8738 0.5425 0.161 Uiso 1 1 calc R . .
H57B H 0.8264 0.8164 0.5829 0.161 Uiso 1 1 calc R . .
H57C H 0.7106 0.7362 0.5190 0.161 Uiso 1 1 calc R . .
C58 C 1.0120(3) 0.5275(5) 0.0846(4) 0.1134(16) Uani 1 1 d . . .
C59 C 1.0244(3) 0.4276(4) 0.0490(4) 0.1183(19) Uani 1 1 d . . .
H59A H 1.0400 0.3769 0.0830 0.142 Uiso 1 1 calc R . .
C60 C 1.0144(3) 0.4014(4) -0.0338(4) 0.1156(18) Uani 1 1 d . . .
H60A H 1.0256 0.3345 -0.0564 0.139 Uiso 1 1 calc R . .
C61 C 1.0240(6) 0.5485(8) 0.1615(5) 0.110(3) Uani 0.50 1 d P . .
H61A H 1.0126 0.6205 0.1772 0.164 Uiso 0.50 1 calc PR . .
H61B H 1.1041 0.5592 0.1846 0.164 Uiso 0.50 1 calc PR . .
H61C H 0.9645 0.4820 0.1823 0.164 Uiso 0.50 1 calc PR . .

loop_
_atom_site_aniso_label
_atom_site_aniso_U_11
_atom_site_aniso_U_22
_atom_site_aniso_U_33
_atom_site_aniso_U_23
_atom_site_aniso_U_13
_atom_site_aniso_U_12
Zr 0.01955(8) 0.02058(8) 0.01875(8) 0.00318(5) 0.00281(5) 0.00939(6)
Si 0.0317(3) 0.0296(2) 0.0210(2) 0.00716(18) 0.00800(18) 0.0176(2)
C1 0.0271(8) 0.0244(8) 0.0226(8) 0.0071(6) 0.0042(6) 0.0144(7)
C2 0.0256(8) 0.0233(8) 0.0231(8) 0.0048(6) 0.0015(6) 0.0135(7)
C3 0.0243(8) 0.0236(8) 0.0236(8) 0.0049(6) 0.0039(6) 0.0125(7)
C4 0.0267(8) 0.0216(8) 0.0233(8) 0.0051(6) 0.0025(6) 0.0128(7)
C5 0.0324(9) 0.0220(8) 0.0252(8) 0.0039(6) 0.0000(7) 0.0143(7)
C6 0.0355(10) 0.0235(8) 0.0322(9) 0.0012(7) -0.0053(8) 0.0117(7)
C7 0.0255(9) 0.0262(9) 0.0451(11) 0.0082(8) -0.0013(8) 0.0068(7)
C8 0.0262(9) 0.0278(9) 0.0389(10) 0.0117(7) 0.0072(7) 0.0129(7)
C9 0.0258(8) 0.0243(8) 0.0242(8) 0.0087(6) 0.0042(6) 0.0127(7)
C10 0.0268(8) 0.0263(8) 0.0215(8) 0.0036(6) 0.0053(6) 0.0143(7)
C11 0.0255(8) 0.0263(8) 0.0244(8) 0.0027(6) 0.0050(6) 0.0157(7)
C12 0.0288(8) 0.0250(8) 0.0239(8) 0.0038(6) 0.0037(7) 0.0166(7)
C13 0.0297(9) 0.0229(8) 0.0237(8) 0.0024(6) 0.0053(7) 0.0149(7)
C14 0.0348(9) 0.0219(8) 0.0321(9) 0.0055(7) 0.0103(7) 0.0144(7)
C15 0.0356(10) 0.0208(8) 0.0409(10) 0.0021(7) 0.0092(8) 0.0096(7)
C16 0.0323(10) 0.0267(9) 0.0396(10) -0.0055(8) -0.0005(8) 0.0096(8)
C17 0.0337(9) 0.0282(9) 0.0271(8) -0.0026(7) 0.0001(7) 0.0159(8)
C18 0.0286(8) 0.0244(8) 0.0228(8) 0.0020(6) 0.0050(6) 0.0151(7)
C19 0.0250(8) 0.0261(8) 0.0268(8) 0.0048(7) 0.0064(7) 0.0114(7)
C20 0.0260(8) 0.0294(8) 0.0216(8) 0.0068(6) 0.0081(6) 0.0125(7)
C21 0.0267(8) 0.0296(8) 0.0183(7) 0.0056(6) 0.0055(6) 0.0132(7)
C22 0.0266(8) 0.0277(8) 0.0210(8) 0.0051(6) 0.0019(6) 0.0128(7)
C23 0.0264(8) 0.0290(8) 0.0188(7) 0.0009(6) 0.0008(6) 0.0133(7)
C24 0.0282(9) 0.0309(9) 0.0306(9) 0.0044(7) 0.0011(7) 0.0124(7)
C25 0.0265(9) 0.0396(11) 0.0424(11) 0.0030(9) 0.0005(8) 0.0099(8)
C26 0.0275(9) 0.0511(12) 0.0389(11) 0.0016(9) -0.0035(8) 0.0206(9)
C27 0.0380(10) 0.0415(10) 0.0304(9) 0.0056(8) -0.0002(8) 0.0247(9)
C28 0.0306(9) 0.0316(9) 0.0226(8) 0.0040(7) 0.0020(7) 0.0143(7)
C29 0.0233(8) 0.0275(8) 0.0293(9) 0.0065(7) 0.0051(7) 0.0096(7)
C30 0.0259(9) 0.0293(9) 0.0319(9) 0.0036(7) 0.0036(7) 0.0110(7)
C31 0.0304(10) 0.0404(11) 0.0414(11) 0.0031(8) 0.0033(8) 0.0194(8)
C32 0.0272(10) 0.0499(12) 0.0530(13) -0.0007(10) -0.0052(9) 0.0183(9)
C33 0.0321(11) 0.0446(12) 0.0532(13) -0.0115(10) -0.0086(9) 0.0104(9)
C34 0.0294(9) 0.0339(10) 0.0436(11) -0.0043(8) 0.0011(8) 0.0126(8)
C35 0.0286(9) 0.0332(9) 0.0254(8) -0.0003(7) -0.0026(7) 0.0141(8)
C36 0.0235(8) 0.0321(9) 0.0355(9) 0.0074(7) 0.0060(7) 0.0138(7)
C37 0.0424(11) 0.0390(10) 0.0390(10) 0.0167(8) 0.0209(9) 0.0231(9)
C38 0.0538(12) 0.0466(11) 0.0212(8) 0.0047(8) 0.0040(8) 0.0316(10)
C39 0.0414(10) 0.0209(8) 0.0246(8) 0.0002(6) 0.0027(7) 0.0151(7)
C40 0.0411(11) 0.0337(10) 0.0283(9) -0.0009(7) 0.0037(8) 0.0186(8)
C41 0.0468(12) 0.0462(12) 0.0434(12) -0.0059(9) 0.0118(10) 0.0214(10)
C42 0.0709(16) 0.0412(12) 0.0406(12) 0.0018(9) 0.0258(11) 0.0225(12)
C43 0.0880(19) 0.0421(12) 0.0254(10) 0.0038(8) 0.0113(11) 0.0352(12)
C44 0.0595(13) 0.0339(10) 0.0264(9) 0.0011(7) 0.0006(9) 0.0265(10)
C45 0.0469(11) 0.0202(8) 0.0328(9) 0.0074(7) 0.0124(8) 0.0136(8)
C46 0.0523(12) 0.0298(9) 0.0303(9) 0.0070(7) 0.0070(9) 0.0193(9)
C47 0.0683(15) 0.0349(11) 0.0353(11) 0.0083(8) 0.0012(10) 0.0214(11)
C48 0.093(2) 0.0406(12) 0.0313(11) 0.0137(9) 0.0141(12) 0.0229(13)
C49 0.087(2) 0.0481(14) 0.0462(13) 0.0202(11) 0.0362(14) 0.0236(14)
C50 0.0564(14) 0.0371(11) 0.0476(12) 0.0184(9) 0.0242(11) 0.0188(10)
C51 0.0538(15) 0.0588(16) 0.0463(14) 0.0049(12) -0.0091(11) 0.0030(12)
C52 0.076(2) 0.0493(15) 0.0674(18) 0.0167(13) -0.0154(15) 0.0169(14)
C53 0.075(2) 0.0673(19) 0.090(2) -0.0003(18) 0.0018(18) 0.0270(17)
C54 0.068(2) 0.085(2) 0.077(2) 0.0222(18) 0.0123(17) 0.0079(18)
C55 0.071(2) 0.073(2) 0.114(3) 0.056(2) -0.002(2) 0.0110(18)
C56 0.0578(17) 0.0447(14) 0.096(2) 0.0140(14) -0.0051(16) 0.0157(12)
C57 0.084(3) 0.141(4) 0.0542(19) 0.007(2) 0.0076(17) 0.003(2)
C58 0.0359(16) 0.095(3) 0.194(5) 0.054(3) 0.029(2) 0.0004(18)
C59 0.0407(18) 0.092(3) 0.219(6) 0.078(4) 0.034(3) 0.0088(18)
C60 0.0418(18) 0.085(3) 0.220(6) 0.073(4) 0.036(3) 0.0116(17)
C61 0.051(4) 0.142(8) 0.085(5) 0.050(5) -0.007(4) -0.016(4)
